data_2237958
loop_
_publ_author_name
'Yang, Deli'
'Shi, Daxin'
'Zhang, Qi'
'Chai, Hongxin'
'Li, Jiarong'

_publ_section_title
;
 <i>N</i>-(2-Methyl-3-oxo-1,3-diphenylpropyl)acetamide
;
_journal_coeditor_code LX2279
_journal_issue 5
_journal_name_full 'Acta Crystallographica Section E'
_journal_page_first o633
_journal_paper_doi 10.1107/S1600536813007320
_journal_volume 69
_journal_year 2013
_chemical_formula_iupac 'C18 H19 N O2'
_chemical_formula_moiety 'C18 H19 N O2'
_chemical_formula_sum 'C18 H19 N O2'
_chemical_formula_weight 281.34
_chemical_melting_point_gt 439
_chemical_melting_point_lt 441
_chemical_name_systematic
;
<i>N</i>-(2-Methyl-3-oxo-1,3-diphenylpropyl)acetamide
;
_space_group_IT_number 14
_symmetry_cell_setting monoclinic
_symmetry_space_group_name_Hall '-P 2ybc'
_symmetry_space_group_name_H-M 'P 1 21/c 1'
_atom_sites_solution_hydrogens difmap
_atom_sites_solution_primary direct
_atom_sites_solution_secondary difmap
_audit_creation_method SHELXL-97
_cell_angle_alpha 90.00
_cell_angle_beta 107.914(7)
_cell_angle_gamma 90.00
_cell_formula_units_Z 4
_cell_length_a 9.156(5)
_cell_length_b 17.668(8)
_cell_length_c 10.103(5)
_cell_measurement_reflns_used 3372
_cell_measurement_temperature 153(2)
_cell_measurement_theta_max 29.027
_cell_measurement_theta_min 2.338
_cell_volume 1555.1(13)
_computing_cell_refinement 'CrystalClear (Rigaku, 2008)'
_computing_data_collection 'CrystalClear (Rigaku, 2008)'
_computing_data_reduction 'CrystalClear (Rigaku, 2008)'
_computing_molecular_graphics 'CrystalStructure (Rigaku/MSC, 2009)'
_computing_publication_material 'CrystalStructure (Rigaku/MSC, 2009)'
_computing_structure_refinement 'SHELXL97 (Sheldrick, 2008)'
_computing_structure_solution 'SHELXS97 (Sheldrick, 2008)'
_diffrn_ambient_temperature 153(2)
_diffrn_detector_area_resol_mean 28.5714
_diffrn_measured_fraction_theta_full 0.997
_diffrn_measured_fraction_theta_max 0.997
_diffrn_measurement_device_type 'Rigaku AFC10/Saturn724+'
_diffrn_measurement_method 'phi and omega scans'
_diffrn_radiation_monochromator graphite
_diffrn_radiation_source 'Rotating Anode'
_diffrn_radiation_type MoK\a
_diffrn_radiation_wavelength 0.71073
_diffrn_reflns_av_R_equivalents 0.0504
_diffrn_reflns_av_sigmaI/netI 0.0409
_diffrn_reflns_limit_h_max 11
_diffrn_reflns_limit_h_min -11
_diffrn_reflns_limit_k_max 21
_diffrn_reflns_limit_k_min -20
_diffrn_reflns_limit_l_max 12
_diffrn_reflns_limit_l_min -12
_diffrn_reflns_number 12600
_diffrn_reflns_theta_full 25.95
_diffrn_reflns_theta_max 25.95
_diffrn_reflns_theta_min 2.34
_diffrn_standards_decay_% 0
_diffrn_standards_interval_count 0
_diffrn_standards_interval_time 0
_diffrn_standards_number 0
_exptl_absorpt_coefficient_mu 0.078
_exptl_absorpt_correction_T_max 0.9981
_exptl_absorpt_correction_T_min 0.9539
_exptl_absorpt_correction_type multi-scan
_exptl_absorpt_process_details '(CrystalClear; Rigaku, 2008)'
_exptl_crystal_colour Colorless
_exptl_crystal_density_diffrn 1.202
_exptl_crystal_density_method 'not measured'
_exptl_crystal_description Prism
_exptl_crystal_F_000 600
_exptl_crystal_size_max 0.61
_exptl_crystal_size_mid 0.07
_exptl_crystal_size_min 0.02
_refine_diff_density_max 0.221
_refine_diff_density_min -0.242
_refine_ls_extinction_coef 0.014(2)
_refine_ls_extinction_expression Fc^*^=kFc[1+0.001xFc^2^\l^3^/sin(2\q)]^-1/4^
_refine_ls_extinction_method 'SHELXL97 (Sheldrick, 2008)'
_refine_ls_goodness_of_fit_ref 1.000
_refine_ls_hydrogen_treatment mixed
_refine_ls_matrix_type full
_refine_ls_number_parameters 197
_refine_ls_number_reflns 3028
_refine_ls_number_restraints 0
_refine_ls_restrained_S_all 1.000
_refine_ls_R_factor_all 0.0893
_refine_ls_R_factor_gt 0.0697
_refine_ls_shift/su_max 0.000
_refine_ls_shift/su_mean 0.000
_refine_ls_structure_factor_coef Fsqd
_refine_ls_weighting_details 'calc w=1/[\s^2^(Fo^2^)+(0.0511P)^2^+1.6300P] where P=(Fo^2^+2Fc^2^)/3'
_refine_ls_weighting_scheme calc
_refine_ls_wR_factor_gt 0.1450
_refine_ls_wR_factor_ref 0.1560
_reflns_number_gt 2386
_reflns_number_total 3028
_reflns_threshold_expression I>2sigma(I)
_cod_data_source_file lx2279.cif
_cod_data_source_block I
_cod_original_cell_volume 1555.0(13)
_cod_original_sg_symbol_H-M 'P 21/c'
_cod_database_code 2237958
_cod_database_fobs_code 2237958

loop_
_symmetry_equiv_pos_as_xyz
'x, y, z'
'-x, y+1/2, -z+1/2'
'-x, -y, -z'
'x, -y-1/2, z-1/2'

loop_
_atom_site_type_symbol
_atom_site_label
_atom_site_fract_x
_atom_site_fract_y
_atom_site_fract_z
_atom_site_U_iso_or_equiv
_atom_site_adp_type
_atom_site_calc_flag
_atom_site_refinement_flags
_atom_site_occupancy
_atom_site_symmetry_multiplicity
O O1 0.2368(2) 0.56897(11) 0.6152(2) 0.0553(6) Uani d . 1 2
O O2 0.13769(19) 0.74116(10) 0.76594(17) 0.0390(4) Uani d . 1 2
N N1 0.1849(2) 0.74059(11) 0.5589(2) 0.0305(5) Uani d . 1 2
C C1 0.2662(3) 0.55877(14) 0.2653(3) 0.0401(6) Uani d . 1 2
H H1 0.3342 0.5998 0.2680 0.048 Uiso calc R 1 2
C C2 0.2150(3) 0.51473(15) 0.1457(3) 0.0483(7) Uani d . 1 2
H H2 0.2490 0.5252 0.0677 0.058 Uiso calc R 1 2
C C3 0.1143(3) 0.45551(16) 0.1410(3) 0.0535(8) Uani d . 1 2
H H3 0.0791 0.4255 0.0593 0.064 Uiso calc R 1 2
C C4 0.0646(3) 0.43978(15) 0.2540(3) 0.0520(8) Uani d . 1 2
H H4 -0.0055 0.3995 0.2497 0.062 Uiso calc R 1 2
C C5 0.1172(3) 0.48288(15) 0.3731(3) 0.0456(7) Uani d . 1 2
H H5 0.0841 0.4714 0.4512 0.055 Uiso calc R 1 2
C C6 0.2190(3) 0.54355(13) 0.3808(3) 0.0373(6) Uani d . 1 2
C C7 0.2732(3) 0.58798(14) 0.5128(3) 0.0384(6) Uani d . 1 2
C C8 0.3799(3) 0.65579(13) 0.5217(2) 0.0324(5) Uani d . 1 2
H H8 0.3626 0.6769 0.4263 0.039 Uiso calc R 1 2
C C9 0.3469(3) 0.71774(13) 0.6157(2) 0.0317(5) Uani d . 1 2
H H9 0.3627 0.6956 0.7101 0.038 Uiso calc R 1 2
C C10 0.4548(3) 0.78490(13) 0.6304(2) 0.0327(5) Uani d . 1 2
C C11 0.4362(3) 0.83580(13) 0.5211(3) 0.0369(6) Uani d . 1 2
H H11 0.3546 0.8289 0.4372 0.044 Uiso calc R 1 2
C C12 0.5363(3) 0.89691(15) 0.5338(3) 0.0444(7) Uani d . 1 2
H H12 0.5236 0.9308 0.4580 0.053 Uiso calc R 1 2
C C13 0.6541(3) 0.90834(16) 0.6565(3) 0.0472(7) Uani d . 1 2
H H13 0.7209 0.9505 0.6656 0.057 Uiso calc R 1 2
C C14 0.6741(3) 0.85819(16) 0.7654(3) 0.0470(7) Uani d . 1 2
H H14 0.7551 0.8657 0.8495 0.056 Uiso calc R 1 2
C C15 0.5756(3) 0.79640(15) 0.7523(3) 0.0400(6) Uani d . 1 2
H H15 0.5910 0.7618 0.8273 0.048 Uiso calc R 1 2
C C16 0.5456(3) 0.62634(15) 0.5778(3) 0.0439(6) Uani d . 1 2
H H16A 0.5626 0.6044 0.6704 0.053 Uiso calc R 1 2
H H16B 0.6174 0.6683 0.5838 0.053 Uiso calc R 1 2
H H16C 0.5626 0.5875 0.5148 0.053 Uiso calc R 1 2
C C17 0.0921(3) 0.74884(12) 0.6372(2) 0.0304(5) Uani d . 1 2
C C18 -0.0729(3) 0.76761(16) 0.5617(3) 0.0443(7) Uani d . 1 2
H H18A -0.1391 0.7270 0.5764 0.053 Uiso calc R 1 2
H H18B -0.0867 0.7728 0.4621 0.053 Uiso calc R 1 2
H H18C -0.1003 0.8153 0.5976 0.053 Uiso calc R 1 2
H H1N 0.143(3) 0.7487(15) 0.463(3) 0.045(8) Uiso d . 1 2

loop_
_atom_site_aniso_label
_atom_site_aniso_U_11
_atom_site_aniso_U_22
_atom_site_aniso_U_33
_atom_site_aniso_U_12
_atom_site_aniso_U_13
_atom_site_aniso_U_23
O1 0.0705(14) 0.0501(12) 0.0574(12) -0.0110(10) 0.0374(11) 0.0049(9)
O2 0.0429(10) 0.0491(11) 0.0273(9) -0.0032(8) 0.0144(7) -0.0034(7)
N1 0.0310(10) 0.0378(11) 0.0252(10) 0.0059(8) 0.0122(8) 0.0044(8)
C1 0.0411(14) 0.0314(13) 0.0484(15) -0.0016(11) 0.0149(12) -0.0001(11)
C2 0.0540(16) 0.0398(15) 0.0507(17) 0.0019(13) 0.0157(14) -0.0025(12)
C3 0.0512(16) 0.0361(15) 0.065(2) -0.0022(13) 0.0063(15) -0.0054(13)
C4 0.0422(15) 0.0315(14) 0.078(2) -0.0072(12) 0.0126(15) 0.0000(13)
C5 0.0415(15) 0.0352(14) 0.0650(19) 0.0015(11) 0.0236(14) 0.0066(12)
C6 0.0362(13) 0.0276(12) 0.0517(15) 0.0044(10) 0.0190(12) 0.0039(10)
C7 0.0386(13) 0.0340(13) 0.0480(15) 0.0036(11) 0.0216(12) 0.0056(11)
C8 0.0364(12) 0.0302(12) 0.0347(12) 0.0023(10) 0.0172(10) 0.0055(9)
C9 0.0321(12) 0.0359(13) 0.0291(12) 0.0045(10) 0.0121(10) 0.0036(9)
C10 0.0336(12) 0.0361(13) 0.0319(12) 0.0035(10) 0.0151(10) -0.0036(10)
C11 0.0459(14) 0.0335(13) 0.0340(13) -0.0012(11) 0.0163(11) -0.0043(10)
C12 0.0546(16) 0.0338(14) 0.0499(16) -0.0018(12) 0.0235(14) -0.0036(11)
C13 0.0499(16) 0.0396(15) 0.0576(17) -0.0069(12) 0.0245(14) -0.0101(13)
C14 0.0425(15) 0.0511(17) 0.0470(16) -0.0064(13) 0.0132(12) -0.0118(13)
C15 0.0383(13) 0.0471(15) 0.0357(13) 0.0031(11) 0.0131(11) -0.0022(11)
C16 0.0406(14) 0.0395(14) 0.0545(17) 0.0083(12) 0.0190(13) 0.0072(12)
C17 0.0347(12) 0.0273(11) 0.0312(12) -0.0021(9) 0.0129(10) -0.0013(9)
C18 0.0363(13) 0.0554(17) 0.0446(15) 0.0087(12) 0.0172(12) 0.0066(12)

loop_
_atom_type_symbol
_atom_type_description
_atom_type_scat_dispersion_real
_atom_type_scat_dispersion_imag
_atom_type_scat_source
C C 0.0033 0.0016 'International Tables Vol C Tables 4.2.6.8 and 6.1.1.4'
H H 0.0000 0.0000 'International Tables Vol C Tables 4.2.6.8 and 6.1.1.4'
N N 0.0061 0.0033 'International Tables Vol C Tables 4.2.6.8 and 6.1.1.4'
O O 0.0106 0.0060 'International Tables Vol C Tables 4.2.6.8 and 6.1.1.4'

loop_
_geom_angle_atom_site_label_1
_geom_angle_atom_site_label_2
_geom_angle_atom_site_label_3
_geom_angle
C17 N1 C9 123.2(2)
C17 N1 H1N 117.8(16)
C9 N1 H1N 119.0(16)
C6 C1 C2 120.8(3)
C6 C1 H1 119.6
C2 C1 H1 119.6
C3 C2 C1 119.6(3)
C3 C2 H2 120.2
C1 C2 H2 120.2
C4 C3 C2 120.6(3)
C4 C3 H3 119.7
C2 C3 H3 119.7
C5 C4 C3 119.6(3)
C5 C4 H4 120.2
C3 C4 H4 120.2
C4 C5 C6 121.1(3)
C4 C5 H5 119.4
C6 C5 H5 119.4
C1 C6 C5 118.2(2)
C1 C6 C7 123.0(2)
C5 C6 C7 118.9(2)
O1 C7 C6 120.4(2)
O1 C7 C8 119.9(2)
C6 C7 C8 119.6(2)
C7 C8 C16 107.2(2)
C7 C8 C9 110.49(19)
C16 C8 C9 111.9(2)
C7 C8 H8 109.1
C16 C8 H8 109.1
C9 C8 H8 109.1
N1 C9 C10 111.73(19)
N1 C9 C8 108.67(19)
C10 C9 C8 111.73(18)
N1 C9 H9 108.2
C10 C9 H9 108.2
C8 C9 H9 108.2
C11 C10 C15 118.4(2)
C11 C10 C9 120.5(2)
C15 C10 C9 121.0(2)
C10 C11 C12 120.6(2)
C10 C11 H11 119.7
C12 C11 H11 119.7
C13 C12 C11 120.2(3)
C13 C12 H12 119.9
C11 C12 H12 119.9
C14 C13 C12 119.7(3)
C14 C13 H13 120.2
C12 C13 H13 120.2
C13 C14 C15 120.2(3)
C13 C14 H14 119.9
C15 C14 H14 119.9
C10 C15 C14 120.8(3)
C10 C15 H15 119.6
C14 C15 H15 119.6
C8 C16 H16A 109.5
C8 C16 H16B 109.5
H16A C16 H16B 109.5
C8 C16 H16C 109.5
H16A C16 H16C 109.5
H16B C16 H16C 109.5
O2 C17 N1 122.5(2)
O2 C17 C18 121.0(2)
N1 C17 C18 116.5(2)
C17 C18 H18A 109.5
C17 C18 H18B 109.5
H18A C18 H18B 109.5
C17 C18 H18C 109.5
H18A C18 H18C 109.5
H18B C18 H18C 109.5

loop_
_geom_bond_atom_site_label_1
_geom_bond_atom_site_label_2
_geom_bond_distance
O1 C7 1.227(3)
O2 C17 1.245(3)
N1 C17 1.336(3)
N1 C9 1.473(3)
N1 H1N 0.94(3)
C1 C6 1.390(3)
C1 C2 1.392(4)
C1 H1 0.9500
C2 C3 1.386(4)
C2 H2 0.9500
C3 C4 1.381(4)
C3 H3 0.9500
C4 C5 1.380(4)
C4 H4 0.9500
C5 C6 1.407(3)
C5 H5 0.9500
C6 C7 1.494(4)
C7 C8 1.531(3)
C8 C16 1.538(3)
C8 C9 1.538(3)
C8 H8 1.0000
C9 C10 1.522(3)
C9 H9 1.0000
C10 C11 1.393(3)
C10 C15 1.394(3)
C11 C12 1.396(4)
C11 H11 0.9500
C12 C13 1.385(4)
C12 H12 0.9500
C13 C14 1.380(4)
C13 H13 0.9500
C14 C15 1.396(4)
C14 H14 0.9500
C15 H15 0.9500
C16 H16A 0.9800
C16 H16B 0.9800
C16 H16C 0.9800
C17 C18 1.505(3)
C18 H18A 0.9800
C18 H18B 0.9800
C18 H18C 0.9800

loop_
_geom_hbond_atom_site_label_D
_geom_hbond_atom_site_label_H
_geom_hbond_atom_site_label_A
_geom_hbond_site_symmetry_A
_geom_hbond_distance_DH
_geom_hbond_distance_HA
_geom_hbond_distance_DA
_geom_hbond_angle_DHA
N1 H1N O2 4_575 0.94(3) 1.98(3) 2.874(3) 158(2)
C1 H1 Cg1 4_575 0.95 2.854(3) 3.649(3) 141.9(3)
C16 H16A Cg2 2_666 0.98 2.978(3) 3.472(3) 112.4(3)

loop_
_geom_torsion_atom_site_label_1
_geom_torsion_atom_site_label_2
_geom_torsion_atom_site_label_3
_geom_torsion_atom_site_label_4
_geom_torsion
C6 C1 C2 C3 0.8(4)
C1 C2 C3 C4 -0.1(4)
C2 C3 C4 C5 -0.8(4)
C3 C4 C5 C6 1.0(4)
C2 C1 C6 C5 -0.5(4)
C2 C1 C6 C7 178.6(2)
C4 C5 C6 C1 -0.4(4)
C4 C5 C6 C7 -179.5(2)
C1 C6 C7 O1 -174.8(2)
C5 C6 C7 O1 4.3(4)
C1 C6 C7 C8 2.8(3)
C5 C6 C7 C8 -178.0(2)
O1 C7 C8 C16 86.0(3)
C6 C7 C8 C16 -91.6(3)
O1 C7 C8 C9 -36.1(3)
C6 C7 C8 C9 146.2(2)
C17 N1 C9 C10 -102.4(2)
C17 N1 C9 C8 133.9(2)
C7 C8 C9 N1 -58.1(2)
C16 C8 C9 N1 -177.54(19)
C7 C8 C9 C10 178.12(19)
C16 C8 C9 C10 58.7(3)
N1 C9 C10 C11 -47.8(3)
C8 C9 C10 C11 74.1(3)
N1 C9 C10 C15 133.1(2)
C8 C9 C10 C15 -104.9(2)
C15 C10 C11 C12 -0.1(3)
C9 C10 C11 C12 -179.2(2)
C10 C11 C12 C13 -1.1(4)
C11 C12 C13 C14 1.3(4)
C12 C13 C14 C15 -0.3(4)
C11 C10 C15 C14 1.0(4)
C9 C10 C15 C14 -179.9(2)
C13 C14 C15 C10 -0.9(4)
C9 N1 C17 O2 3.4(3)
C9 N1 C17 C18 -176.2(2)
